data_4075057
loop_
_publ_author_name
'Mansfield, Natalie E.'
'Coles, Martyn P.'
'Avent, Anthony G.'
'Hitchcock, Peter B.'

_publ_section_title
;
 Coordination Chemistry of Isomeric Mixtures of Linked
 Di(phosphaguanidine) Compounds:&#x00A0; A Spectroscopic and
 Crystallographic Study
;
_journal_issue 10
_journal_name_full Organometallics
_journal_page_first 2470
_journal_paper_doi 10.1021/om060014z
_journal_volume 25
_journal_year 2006
_chemical_compound_source 'synthesis as described'
_chemical_formula_moiety 'C32 H54 Al2 N4 P2'
_chemical_formula_sum 'C32 H54 Al2 N4 P2'
_chemical_formula_weight 610.69
_chemical_name_systematic
;
 ?
;
_space_group_IT_number 2
_symmetry_cell_setting triclinic
_symmetry_Int_Tables_number 2
_symmetry_space_group_name_Hall '-P 1'
_symmetry_space_group_name_H-M 'P -1'
_atom_sites_solution_hydrogens geom
_atom_sites_solution_primary direct
_atom_sites_solution_secondary difmap
_audit_conform_dict_location ftp://ftp.iucr.org/pub/cif_core.dic
_audit_conform_dict_name cif_core.dic
_audit_conform_dict_version 2.3
_audit_creation_date 2005-07-20T11:41:50-00:00
_audit_creation_method 'WinGX routine CIF_UPDATE'
_cell_angle_alpha 107.397(2)
_cell_angle_beta 93.777(3)
_cell_angle_gamma 102.148(3)
_cell_formula_units_Z 1
_cell_length_a 8.0203(3)
_cell_length_b 9.6862(5)
_cell_length_c 13.3190(6)
_cell_measurement_reflns_used 9431
_cell_measurement_temperature 173(2)
_cell_measurement_theta_max 26.022
_cell_measurement_theta_min 3.395
_cell_measurement_wavelength 0.71073
_cell_volume 956.02(8)
_computing_cell_refinement 'HKL Scalepack (Otwinowski & Minor 1997)'
_computing_data_collection 'Collect (Nonius BV, 1997-2000)'
_computing_data_reduction 'HKL Denzo and Scalepack (Otwinowski & Minor 1997)'
_computing_molecular_graphics 'Ortep-3 for Windows (Farrugia, 1997)'
_computing_publication_material 'WinGX publication routines (Farrugia, 1999)'
_computing_structure_refinement 'SHELXL-97 (Sheldrick, 1997)'
_computing_structure_solution 'SHELXS-86 (Sheldrick, 1986)'
_diffrn_ambient_temperature 173(2)
_diffrn_detector 'CCD plate'
_diffrn_detector_area_resol_mean 9
_diffrn_measured_fraction_theta_full 0.991
_diffrn_measured_fraction_theta_max 0.991
_diffrn_measurement_device '95mm CCD camera on \k-goniostat'
_diffrn_measurement_device_type KappaCCD
_diffrn_measurement_method 'CCD rotation images, thick slices'
_diffrn_orient_matrix_type 'by Nonius Collect from scalepack cell'
_diffrn_orient_matrix_UB_11 -0.72811E-1
_diffrn_orient_matrix_UB_12 0.450593E-1
_diffrn_orient_matrix_UB_13 0.525596E-1
_diffrn_orient_matrix_UB_21 0.572668E-1
_diffrn_orient_matrix_UB_22 -0.328972E-1
_diffrn_orient_matrix_UB_23 0.547186E-1
_diffrn_orient_matrix_UB_31 0.894515E-1
_diffrn_orient_matrix_UB_32 0.96532E-1
_diffrn_orient_matrix_UB_33 0.235411E-1
_diffrn_radiation_monochromator graphite
_diffrn_radiation_probe x-ray
_diffrn_radiation_type MoK\a
_diffrn_radiation_wavelength 0.71073
_diffrn_reflns_av_R_equivalents 0.0703
_diffrn_reflns_av_unetI/netI 0.0579
_diffrn_reflns_limit_h_max 9
_diffrn_reflns_limit_h_min -9
_diffrn_reflns_limit_k_max 11
_diffrn_reflns_limit_k_min -11
_diffrn_reflns_limit_l_max 16
_diffrn_reflns_limit_l_min -16
_diffrn_reflns_number 14114
_diffrn_reflns_theta_full 25.95
_diffrn_reflns_theta_max 25.95
_diffrn_reflns_theta_min 3.6
_diffrn_source 'Enraf Nonius FR590'
_exptl_absorpt_coefficient_mu 0.184
_exptl_absorpt_correction_type none
_exptl_crystal_colour colourless
_exptl_crystal_density_diffrn 1.061
_exptl_crystal_density_method 'not measured'
_exptl_crystal_description prism
_exptl_crystal_F_000 330
_exptl_crystal_size_max 0.25
_exptl_crystal_size_mid 0.1
_exptl_crystal_size_min 0.05
_refine_diff_density_max 0.523
_refine_diff_density_min -0.384
_refine_diff_density_rms 0.054
_refine_ls_extinction_method none
_refine_ls_goodness_of_fit_ref 0.76
_refine_ls_hydrogen_treatment constr
_refine_ls_matrix_type full
_refine_ls_number_parameters 180
_refine_ls_number_reflns 3707
_refine_ls_number_restraints 0
_refine_ls_restrained_S_all 0.76
_refine_ls_R_factor_all 0.0885
_refine_ls_R_factor_gt 0.0584
_refine_ls_shift/su_max 0
_refine_ls_shift/su_mean 0
_refine_ls_structure_factor_coef Fsqd
_refine_ls_weighting_details 'calc w=1/[\s^2^(Fo^2^)+(0.1426P)^2^+1.9406P] where P=(Fo^2^+2Fc^2^)/3'
_refine_ls_weighting_scheme calc
_refine_ls_wR_factor_gt 0.1617
_refine_ls_wR_factor_ref 0.1944
_reflns_number_gt 2723
_reflns_number_total 3707
_reflns_threshold_expression >2sigma(I)
_cod_data_source_file om060014zsi20060105_063055.cif
_cod_data_source_block (2a-meso)-jul1805
_cod_original_cell_volume 956.02(7)
_cod_database_code 4075057

loop_
_symmetry_equiv_pos_as_xyz
'x, y, z'
'-x, -y, -z'

loop_
_atom_site_label
_atom_site_type_symbol
_atom_site_fract_x
_atom_site_fract_y
_atom_site_fract_z
_atom_site_U_iso_or_equiv
_atom_site_adp_type
_atom_site_occupancy
_atom_site_symmetry_multiplicity
_atom_site_calc_flag
_atom_site_refinement_flags
_atom_site_disorder_assembly
_atom_site_disorder_group
Al Al 0.84993(12) 0.64964(11) 0.26051(8) 0.0354(3) Uani 1 1 d . A .
P P 0.36971(10) 0.46395(9) 0.33690(6) 0.0333(3) Uani 1 1 d . . .
N1 N 0.7189(3) 0.4755(3) 0.2870(2) 0.0326(6) Uani 1 1 d . . .
N2 N 0.6204(3) 0.6677(3) 0.2842(2) 0.0369(6) Uani 1 1 d . . .
C1 C 0.4445(4) 0.4286(3) 0.4592(2) 0.0350(7) Uani 1 1 d . . .
H1A H 0.3436 0.3893 0.4903 0.042 Uiso 1 1 calc R . .
H1B H 0.5123 0.3523 0.4412 0.042 Uiso 1 1 calc R . .
C2 C 0.3016(4) 0.2768(4) 0.2400(2) 0.0320(7) Uani 1 1 d . . .
C3 C 0.3162(5) 0.2554(4) 0.1333(3) 0.0488(9) Uani 1 1 d . . .
H3 H 0.3691 0.3373 0.1117 0.059 Uiso 1 1 calc R . .
C4 C 0.2545(5) 0.1160(5) 0.0584(3) 0.0568(10) Uani 1 1 d . . .
H4 H 0.2669 0.1024 -0.0141 0.068 Uiso 1 1 calc R . .
C5 C 0.1755(5) -0.0027(4) 0.0883(3) 0.0484(9) Uani 1 1 d . . .
H5 H 0.1336 -0.0984 0.0367 0.058 Uiso 1 1 calc R . .
C6 C 0.1574(4) 0.0176(4) 0.1931(3) 0.0439(8) Uani 1 1 d . . .
H6 H 0.1016 -0.0642 0.2139 0.053 Uiso 1 1 calc R . .
C7 C 0.2202(4) 0.1570(4) 0.2688(3) 0.0377(7) Uani 1 1 d . . .
H7 H 0.2069 0.1699 0.3411 0.045 Uiso 1 1 calc R . .
C8 C 0.5831(4) 0.5353(3) 0.2981(2) 0.0288(6) Uani 1 1 d . A .
C9 C 0.7290(4) 0.3273(3) 0.2872(2) 0.0332(7) Uani 1 1 d . . .
H9 H 0.613 0.2712 0.2946 0.04 Uiso 1 1 calc R . .
C10 C 0.7813(5) 0.2454(4) 0.1819(3) 0.0506(9) Uani 1 1 d . . .
H10A H 0.696 0.2384 0.1233 0.076 Uiso 1 1 calc R . .
H10B H 0.7872 0.1449 0.1808 0.076 Uiso 1 1 calc R . .
H10C H 0.8944 0.3003 0.1739 0.076 Uiso 1 1 calc R . .
C11 C 0.8587(5) 0.3384(4) 0.3802(3) 0.0450(8) Uani 1 1 d . . .
H11A H 0.8223 0.3903 0.4471 0.068 Uiso 1 1 calc R . .
H11B H 0.9725 0.394 0.3739 0.068 Uiso 1 1 calc R . .
H11C H 0.8645 0.238 0.3793 0.068 Uiso 1 1 calc R . .
C15 C 0.8923(6) 0.6159(5) 0.1136(3) 0.0700(13) Uani 1 1 d . . .
H15A H 1.0115 0.6082 0.1081 0.105 Uiso 1 1 calc R A .
H15B H 0.8733 0.6995 0.0909 0.105 Uiso 1 1 calc R . .
H15C H 0.8134 0.5232 0.0679 0.105 Uiso 1 1 calc R . .
C16 C 1.0219(5) 0.7831(5) 0.3799(3) 0.0536(10) Uani 1 1 d . . .
H16A H 1.1369 0.7707 0.3649 0.08 Uiso 1 1 calc R A .
H16B H 0.9978 0.7587 0.4446 0.08 Uiso 1 1 calc R . .
H16C H 1.0173 0.8866 0.3899 0.08 Uiso 1 1 calc R . .
C12 C 0.5046(5) 0.7660(4) 0.2851(4) 0.0530(10) Uani 0.528(9) 1 d P A 1
H12 H 0.4163 0.7516 0.333 0.064 Uiso 0.528(9) 1 calc PR A 1
C13 C 0.6044(13) 0.9226(11) 0.3205(8) 0.078(3) Uiso 0.528(9) 1 d P A 1
H13A H 0.6574 0.9503 0.3944 0.117 Uiso 0.528(9) 1 calc PR A 1
H13B H 0.5276 0.9873 0.3153 0.117 Uiso 0.528(9) 1 calc PR A 1
H13C H 0.6946 0.9341 0.2754 0.117 Uiso 0.528(9) 1 calc PR A 1
C14 C 0.4154(15) 0.7236(13) 0.1684(9) 0.088(4) Uiso 0.528(9) 1 d P A 1
H14A H 0.3477 0.62 0.145 0.132 Uiso 0.528(9) 1 calc PR A 1
H14B H 0.5033 0.7346 0.1217 0.132 Uiso 0.528(9) 1 calc PR A 1
H14C H 0.3392 0.7896 0.1652 0.132 Uiso 0.528(9) 1 calc PR A 1
C12A C 0.5046(5) 0.7660(4) 0.2851(4) 0.0530(10) Uani 0.472(9) 1 d P A 2
H12A H 0.3818 0.7093 0.2749 0.064 Uiso 0.472(9) 1 calc PR A 2
C13A C 0.5493(15) 0.8952(13) 0.3943(9) 0.080(4) Uiso 0.472(9) 1 d P A 2
H13D H 0.5277 0.8534 0.4521 0.121 Uiso 0.472(9) 1 calc PR A 2
H13E H 0.4771 0.9654 0.3949 0.121 Uiso 0.472(9) 1 calc PR A 2
H13F H 0.6709 0.9475 0.4041 0.121 Uiso 0.472(9) 1 calc PR A 2
C14A C 0.5353(17) 0.8359(15) 0.2007(10) 0.092(4) Uiso 0.472(9) 1 d P A 2
H14D H 0.5044 0.7587 0.131 0.138 Uiso 0.472(9) 1 calc PR A 2
H14E H 0.6572 0.887 0.21 0.138 Uiso 0.472(9) 1 calc PR A 2
H14F H 0.4646 0.9082 0.2056 0.138 Uiso 0.472(9) 1 calc PR A 2

loop_
_atom_site_aniso_label
_atom_site_aniso_U_11
_atom_site_aniso_U_22
_atom_site_aniso_U_33
_atom_site_aniso_U_23
_atom_site_aniso_U_13
_atom_site_aniso_U_12
Al 0.0322(5) 0.0372(6) 0.0356(5) 0.0117(4) 0.0122(4) 0.0035(4)
P 0.0270(4) 0.0352(5) 0.0345(4) 0.0081(3) 0.0085(3) 0.0039(3)
N1 0.0313(13) 0.0332(14) 0.0367(14) 0.0133(11) 0.0133(10) 0.0093(11)
N2 0.0320(13) 0.0346(15) 0.0479(16) 0.0173(13) 0.0099(11) 0.0089(11)
C1 0.0357(16) 0.0339(18) 0.0280(15) 0.0052(13) 0.0100(12) -0.0021(13)
C2 0.0253(14) 0.0364(17) 0.0306(15) 0.0088(13) 0.0016(11) 0.0025(12)
C3 0.056(2) 0.048(2) 0.0329(18) 0.0124(16) 0.0033(15) -0.0049(17)
C4 0.065(2) 0.061(3) 0.0287(18) 0.0068(17) -0.0022(16) -0.004(2)
C5 0.047(2) 0.044(2) 0.0395(19) 0.0016(16) -0.0026(15) -0.0010(16)
C6 0.0430(19) 0.0367(19) 0.048(2) 0.0139(16) 0.0049(15) 0.0023(15)
C7 0.0375(17) 0.0422(19) 0.0318(16) 0.0116(14) 0.0076(13) 0.0057(14)
C8 0.0292(15) 0.0299(16) 0.0248(14) 0.0070(12) 0.0057(11) 0.0037(12)
C9 0.0337(16) 0.0309(17) 0.0341(16) 0.0086(13) 0.0054(12) 0.0086(13)
C10 0.060(2) 0.047(2) 0.044(2) 0.0052(17) 0.0118(17) 0.0225(18)
C11 0.0421(18) 0.045(2) 0.045(2) 0.0118(16) -0.0019(15) 0.0112(15)
C15 0.080(3) 0.068(3) 0.047(2) 0.012(2) 0.025(2) -0.010(2)
C16 0.044(2) 0.058(2) 0.052(2) 0.0183(19) 0.0013(16) -0.0009(17)
C12 0.044(2) 0.047(2) 0.078(3) 0.030(2) 0.0153(19) 0.0173(17)
C12A 0.044(2) 0.047(2) 0.078(3) 0.030(2) 0.0153(19) 0.0173(17)

loop_
_atom_type_symbol
_atom_type_description
_atom_type_scat_dispersion_real
_atom_type_scat_dispersion_imag
_atom_type_scat_source
C C 0.0033 0.0016 'International Tables Vol C Tables 4.2.6.8 and 6.1.1.4'
H H 0 0 'International Tables Vol C Tables 4.2.6.8 and 6.1.1.4'
Al Al 0.0645 0.0514 'International Tables Vol C Tables 4.2.6.8 and 6.1.1.4'
N N 0.0061 0.0033 'International Tables Vol C Tables 4.2.6.8 and 6.1.1.4'
P P 0.1023 0.0942 'International Tables Vol C Tables 4.2.6.8 and 6.1.1.4'

loop_
_geom_angle_atom_site_label_1
_geom_angle_atom_site_label_2
_geom_angle_atom_site_label_3
_geom_angle
_geom_angle_site_symmetry_1
N2 Al N1 68.83(11) .
N2 Al C15 114.42(18) .
N1 Al C15 114.19(16) .
N2 Al C16 111.88(16) .
N1 Al C16 114.20(15) .
C15 Al C16 121.72(18) .
C2 P C1 102.99(14) .
C2 P C8 101.36(13) .
C1 P C8 99.43(13) .
C8 N1 C9 128.0(3) .
C8 N1 Al 90.24(18) .
C9 N1 Al 141.5(2) .
C8 N2 C12 127.1(3) .
C8 N2 Al 90.88(18) .
C12 N2 Al 142.0(2) .
C1 C1 P 111.2(3) 2_666
C1 C1 H1A 109.4 2_666
P C1 H1A 109.4 .
C1 C1 H1B 109.4 2_666
P C1 H1B 109.4 .
H1A C1 H1B 108 .
C7 C2 C3 118.5(3) .
C7 C2 P 121.1(2) .
C3 C2 P 120.1(3) .
C4 C3 C2 120.6(3) .
C4 C3 H3 119.7 .
C2 C3 H3 119.7 .
C5 C4 C3 120.4(3) .
C5 C4 H4 119.8 .
C3 C4 H4 119.8 .
C4 C5 C6 119.7(3) .
C4 C5 H5 120.2 .
C6 C5 H5 120.2 .
C5 C6 C7 120.3(3) .
C5 C6 H6 119.9 .
C7 C6 H6 119.9 .
C2 C7 C6 120.7(3) .
C2 C7 H7 119.7 .
C6 C7 H7 119.7 .
N2 C8 N1 110.0(3) .
N2 C8 P 120.4(2) .
N1 C8 P 129.4(2) .
N1 C9 C10 108.8(3) .
N1 C9 C11 110.3(3) .
C10 C9 C11 110.7(3) .
N1 C9 H9 109 .
C10 C9 H9 109 .
C11 C9 H9 109 .
C9 C10 H10A 109.5 .
C9 C10 H10B 109.5 .
H10A C10 H10B 109.5 .
C9 C10 H10C 109.5 .
H10A C10 H10C 109.5 .
H10B C10 H10C 109.5 .
C9 C11 H11A 109.5 .
C9 C11 H11B 109.5 .
H11A C11 H11B 109.5 .
C9 C11 H11C 109.5 .
H11A C11 H11C 109.5 .
H11B C11 H11C 109.5 .
Al C15 H15A 109.5 .
Al C15 H15B 109.5 .
H15A C15 H15B 109.5 .
Al C15 H15C 109.5 .
H15A C15 H15C 109.5 .
H15B C15 H15C 109.5 .
Al C16 H16A 109.5 .
Al C16 H16B 109.5 .
H16A C16 H16B 109.5 .
Al C16 H16C 109.5 .
H16A C16 H16C 109.5 .
H16B C16 H16C 109.5 .
N2 C12 C13 109.8(5) .
N2 C12 C14 107.0(5) .
C13 C12 C14 109.4(6) .
N2 C12 H12 110.2 .
C13 C12 H12 110.2 .
C14 C12 H12 110.2 .
C12 C13 H13A 109.5 .
C12 C13 H13B 109.5 .
H13A C13 H13B 109.5 .
C12 C13 H13C 109.5 .
H13A C13 H13C 109.5 .
H13B C13 H13C 109.5 .
C12 C14 H14A 109.5 .
C12 C14 H14B 109.5 .
H14A C14 H14B 109.5 .
C12 C14 H14C 109.5 .
H14A C14 H14C 109.5 .
H14B C14 H14C 109.5 .
H13D C13A H13E 109.5 .
H13D C13A H13F 109.5 .
H13E C13A H13F 109.5 .
H14D C14A H14E 109.5 .
H14D C14A H14F 109.5 .
H14E C14A H14F 109.5 .

loop_
_geom_bond_atom_site_label_1
_geom_bond_atom_site_label_2
_geom_bond_distance
_geom_bond_site_symmetry_2
Al N2 1.923(3) .
Al N1 1.932(3) .
Al C15 1.950(4) .
Al C16 1.958(4) .
P C2 1.828(3) .
P C1 1.849(3) .
P C8 1.872(3) .
N1 C8 1.333(4) .
N1 C9 1.456(4) .
N2 C8 1.325(4) .
N2 C12 1.462(4) .
C1 C1 1.531(6) 2_666
C1 H1A 0.99 .
C1 H1B 0.99 .
C2 C7 1.379(4) .
C2 C3 1.390(5) .
C3 C4 1.382(5) .
C3 H3 0.95 .
C4 C5 1.372(6) .
C4 H4 0.95 .
C5 C6 1.372(5) .
C5 H5 0.95 .
C6 C7 1.388(5) .
C6 H6 0.95 .
C7 H7 0.95 .
C9 C10 1.525(4) .
C9 C11 1.527(4) .
C9 H9 1 .
C10 H10A 0.98 .
C10 H10B 0.98 .
C10 H10C 0.98 .
C11 H11A 0.98 .
C11 H11B 0.98 .
C11 H11C 0.98 .
C15 H15A 0.98 .
C15 H15B 0.98 .
C15 H15C 0.98 .
C16 H16A 0.98 .
C16 H16B 0.98 .
C16 H16C 0.98 .
C12 C13 1.475(11) .
C12 C14 1.564(11) .
C12 H12 1 .
C13 H13A 0.98 .
C13 H13B 0.98 .
C13 H13C 0.98 .
C14 H14A 0.98 .
C14 H14B 0.98 .
C14 H14C 0.98 .
C13A H13D 0.98 .
C13A H13E 0.98 .
C13A H13F 0.98 .
C14A H14D 0.98 .
C14A H14E 0.98 .
C14A H14F 0.98 .
